data_7239975
loop_
_publ_author_name
'Barry, Kristy-Lyn'
'Grimmer, Craig D.'
'Munro, Orde Q.'
'Akerman, Matthew P.'

_publ_section_title
;
 Self-assembled supramolecular structures of O,N,N&#x2032; tridentate
 imidazole--phenol Schiff base compounds
;
_journal_issue 13
_journal_name_full 'RSC Advances'
_journal_page_first 7867
_journal_page_last 7878
_journal_paper_doi 10.1039/C9RA10488G
_journal_volume 10
_journal_year 2020
_chemical_formula_moiety 'C15 H19 N3 O'
_chemical_formula_sum 'C15 H19 N3 O'
_chemical_formula_weight 257.33
_space_group_crystal_system monoclinic
_space_group_IT_number 15
_space_group_name_Hall '-C 2yc'
_space_group_name_H-M_alt 'C 1 2/c 1'
_atom_sites_solution_hydrogens mixed
_audit_creation_method SHELXL-2014/7
_audit_update_record
;
2019-01-15 deposited with the CCDC.	2020-02-17 downloaded from the CCDC.
;
_cell_angle_alpha 90
_cell_angle_beta 104.478(3)
_cell_angle_gamma 90
_cell_formula_units_Z 8
_cell_length_a 36.239(6)
_cell_length_b 7.1570(12)
_cell_length_c 11.2151(19)
_cell_measurement_reflns_used 2952
_cell_measurement_temperature 100(2)
_cell_measurement_theta_max 28.2
_cell_measurement_theta_min 1.2
_cell_volume 2816.4(8)
_computing_cell_refinement 'SAINT-Plus (Bruker, 2012)'
_computing_data_collection 'APEX2 (Bruker, 2012)'
_computing_data_reduction 'SAINT-Plus (Bruker, 2012)'
_computing_molecular_graphics 'WinGX (Farrugia, 2012)'
_computing_structure_refinement 'SHELXL-2016/6 (Sheldrick, 2016)'
_computing_structure_solution 'SHELXL-2016/6 (Sheldrick, 2016)'
_diffrn_ambient_temperature 100(2)
_diffrn_measured_fraction_theta_full 0.998
_diffrn_measured_fraction_theta_max 0.991
_diffrn_measurement_device_type 'Bruker APEXII CCD'
_diffrn_measurement_method '\w and \f-scans'
_diffrn_radiation_monochromator graphite
_diffrn_radiation_source 'Incoatec microsource'
_diffrn_radiation_type MoK\a
_diffrn_radiation_wavelength 0.71073
_diffrn_reflns_av_R_equivalents 0.0411
_diffrn_reflns_av_unetI/netI 0.0229
_diffrn_reflns_Laue_measured_fraction_full 0.998
_diffrn_reflns_Laue_measured_fraction_max 0.991
_diffrn_reflns_limit_h_max 48
_diffrn_reflns_limit_h_min -48
_diffrn_reflns_limit_k_max 9
_diffrn_reflns_limit_k_min -9
_diffrn_reflns_limit_l_max 14
_diffrn_reflns_limit_l_min -14
_diffrn_reflns_number 29656
_diffrn_reflns_point_group_measured_fraction_full 0.998
_diffrn_reflns_point_group_measured_fraction_max 0.991
_diffrn_reflns_theta_full 25.242
_diffrn_reflns_theta_max 28.227
_diffrn_reflns_theta_min 1.161
_exptl_absorpt_coefficient_mu 0.078
_exptl_absorpt_correction_T_max 0.7457
_exptl_absorpt_correction_T_min 0.6835
_exptl_absorpt_correction_type multi-scan
_exptl_absorpt_process_details 'SADABS, Bruker 2012'
_exptl_crystal_colour colourless
_exptl_crystal_density_diffrn 1.214
_exptl_crystal_description planar
_exptl_crystal_F_000 1104
_exptl_crystal_size_max 0.410
_exptl_crystal_size_mid 0.230
_exptl_crystal_size_min 0.090
_refine_diff_density_max 0.396
_refine_diff_density_min -0.249
_refine_diff_density_rms 0.052
_refine_ls_extinction_method none
_refine_ls_goodness_of_fit_ref 1.113
_refine_ls_hydrogen_treatment mixed
_refine_ls_matrix_type full
_refine_ls_number_parameters 180
_refine_ls_number_reflns 3453
_refine_ls_number_restraints 0
_refine_ls_restrained_S_all 1.113
_refine_ls_R_factor_all 0.0616
_refine_ls_R_factor_gt 0.0529
_refine_ls_shift/su_max 0.000
_refine_ls_shift/su_mean 0.000
_refine_ls_structure_factor_coef Fsqd
_refine_ls_weighting_details 'w=1/[\s^2^(Fo^2^)+(0.0473P)^2^+5.2899P] where P=(Fo^2^+2Fc^2^)/3'
_refine_ls_weighting_scheme calc
_refine_ls_wR_factor_gt 0.1344
_refine_ls_wR_factor_ref 0.1395
_reflns_Friedel_coverage 0.000
_reflns_number_gt 2952
_reflns_number_total 3453
_reflns_threshold_expression 'I > 2\s(I)'
_cod_data_source_file c9ra10488g2.cif
_cod_data_source_block shelx
_cod_depositor_comments 'Adding full bibliography for 7239975--7239978.cif.'
_cod_original_sg_symbol_H-M 'C 2/c'
_cod_database_code 7239975
_shelx_shelxl_version_number 2014/7
_shelx_space_group_comment
;
The symmetry employed for this shelxl refinement is uniquely defined
by the following loop, which should always be used as a source of
symmetry information in preference to the above space-group names.
They are only intended as comments.
;
_shelx_estimated_absorpt_t_min 0.969
_shelx_estimated_absorpt_t_max 0.993

loop_
_space_group_symop_operation_xyz
'x, y, z'
'-x, y, -z+1/2'
'x+1/2, y+1/2, z'
'-x+1/2, y+1/2, -z+1/2'
'-x, -y, -z'
'x, -y, z-1/2'
'-x+1/2, -y+1/2, -z'
'x+1/2, -y+1/2, z-1/2'

loop_
_atom_site_label
_atom_site_type_symbol
_atom_site_fract_x
_atom_site_fract_y
_atom_site_fract_z
_atom_site_U_iso_or_equiv
_atom_site_adp_type
_atom_site_occupancy
_atom_site_site_symmetry_order
_atom_site_calc_flag
_atom_site_refinement_flags_posn
_atom_site_refinement_flags_adp
_atom_site_refinement_flags_occupancy
_atom_site_disorder_assembly
_atom_site_disorder_group
O1 O 0.28483(3) 0.36320(17) 0.42046(10) 0.0200(3) Uani 1 1 d . . . . .
N2 N 0.32968(4) 0.19048(19) 0.89163(12) 0.0168(3) Uani 1 1 d . . . . .
N3 N 0.34433(4) 0.25741(19) 0.64122(12) 0.0172(3) Uani 1 1 d . . . . .
N1 N 0.26973(4) 0.1385(2) 0.78917(12) 0.0187(3) Uani 1 1 d . . . . .
C3 C 0.37042(5) 0.2328(2) 0.92219(15) 0.0203(3) Uani 1 1 d . . . . .
H3A H 0.3788 0.2487 0.8462 0.030 Uiso 1 1 calc R U . . .
H3B H 0.3846 0.1298 0.9703 0.030 Uiso 1 1 calc R U . . .
H3C H 0.3752 0.3482 0.9706 0.030 Uiso 1 1 calc R U . . .
C4 C 0.30454(4) 0.1872(2) 0.77882(14) 0.0164(3) Uani 1 1 d . . . . .
C5 C 0.31121(4) 0.2241(2) 0.65822(14) 0.0176(3) Uani 1 1 d . . . . .
H5 H 0.2900 0.2234 0.5886 0.021 Uiso 1 1 calc R U . . .
C6 C 0.34936(4) 0.2819(2) 0.52056(14) 0.0159(3) Uani 1 1 d . . . . .
C11 C 0.38721(4) 0.2608(2) 0.51119(14) 0.0171(3) Uani 1 1 d . . . . .
H11 H 0.4065 0.2372 0.5842 0.021 Uiso 1 1 calc R U . . .
C10 C 0.39767(4) 0.2727(2) 0.39990(15) 0.0177(3) Uani 1 1 d . . . . .
C12 C 0.43908(5) 0.2553(2) 0.38979(16) 0.0228(4) Uani 1 1 d . . . . .
C15 C 0.46645(5) 0.2085(3) 0.51424(18) 0.0343(5) Uani 1 1 d . . . . .
H15C H 0.4925 0.1999 0.5044 0.051 Uiso 1 1 calc R U . . .
H15B H 0.4592 0.0887 0.5440 0.051 Uiso 1 1 calc R U . . .
H15A H 0.4652 0.3069 0.5738 0.051 Uiso 1 1 calc R U . . .
C13 C 0.44223(6) 0.0990(3) 0.29823(19) 0.0362(5) Uani 1 1 d . . . . .
H13A H 0.4687 0.0893 0.2923 0.054 Uiso 1 1 calc R U . . .
H13B H 0.4257 0.1284 0.2170 0.054 Uiso 1 1 calc R U . . .
H13C H 0.4343 -0.0200 0.3272 0.054 Uiso 1 1 calc R U . . .
C9 C 0.36841(5) 0.3086(2) 0.29474(14) 0.0191(3) Uani 1 1 d . . . . .
H9 H 0.3743 0.3149 0.2169 0.023 Uiso 1 1 calc R U . . .
C8 C 0.33111(5) 0.3353(2) 0.30091(14) 0.0188(3) Uani 1 1 d . . . . .
H8 H 0.3121 0.3605 0.2275 0.023 Uiso 1 1 calc R U . . .
C7 C 0.32084(4) 0.3260(2) 0.41317(14) 0.0165(3) Uani 1 1 d . . . . .
C2 C 0.30972(5) 0.1426(2) 0.97630(14) 0.0193(3) Uani 1 1 d . . . . .
H2 H 0.3196 0.1333 1.0629 0.023 Uiso 1 1 calc R U . . .
C1 C 0.27299(5) 0.1109(2) 0.91241(15) 0.0198(3) Uani 1 1 d . . . . .
H1 H 0.2528 0.0752 0.9477 0.024 Uiso 1 1 calc R U . . .
C14 C 0.45146(6) 0.4415(3) 0.3441(2) 0.0422(5) Uani 1 1 d . . . . .
H14B H 0.4498 0.5408 0.4027 0.063 Uiso 1 1 calc R U . . .
H14C H 0.4347 0.4716 0.2633 0.063 Uiso 1 1 calc R U . . .
H14A H 0.4778 0.4311 0.3369 0.063 Uiso 1 1 calc R U . . .
H101 H 0.2675(8) 0.357(4) 0.338(3) 0.065(9) Uiso 1 1 d . . . . .

loop_
_atom_site_aniso_label
_atom_site_aniso_U_11
_atom_site_aniso_U_22
_atom_site_aniso_U_33
_atom_site_aniso_U_23
_atom_site_aniso_U_13
_atom_site_aniso_U_12
O1 0.0174(5) 0.0260(6) 0.0169(5) 0.0025(5) 0.0051(4) 0.0013(5)
N2 0.0213(7) 0.0142(6) 0.0148(6) 0.0001(5) 0.0045(5) 0.0012(5)
N3 0.0216(7) 0.0151(6) 0.0156(6) -0.0008(5) 0.0057(5) 0.0002(5)
N1 0.0210(7) 0.0195(7) 0.0162(6) 0.0012(5) 0.0061(5) 0.0003(5)
C3 0.0201(8) 0.0216(8) 0.0182(7) 0.0005(6) 0.0028(6) 0.0007(6)
C4 0.0184(7) 0.0149(7) 0.0161(7) -0.0016(6) 0.0044(5) 0.0010(6)
C5 0.0213(7) 0.0167(7) 0.0145(7) -0.0013(6) 0.0040(6) -0.0009(6)
C6 0.0213(7) 0.0120(7) 0.0156(7) -0.0007(5) 0.0067(6) -0.0021(5)
C11 0.0189(7) 0.0132(7) 0.0184(7) -0.0001(6) 0.0029(6) -0.0006(5)
C10 0.0175(7) 0.0146(7) 0.0221(8) -0.0019(6) 0.0068(6) -0.0008(6)
C12 0.0187(8) 0.0256(9) 0.0265(8) -0.0006(7) 0.0098(6) -0.0003(6)
C15 0.0186(8) 0.0532(13) 0.0310(10) -0.0032(9) 0.0060(7) 0.0044(8)
C13 0.0275(9) 0.0473(13) 0.0370(11) -0.0114(9) 0.0142(8) 0.0046(9)
C9 0.0228(8) 0.0199(8) 0.0159(7) 0.0003(6) 0.0072(6) -0.0022(6)
C8 0.0204(7) 0.0192(8) 0.0161(7) 0.0009(6) 0.0032(6) -0.0012(6)
C7 0.0183(7) 0.0127(7) 0.0192(7) 0.0000(6) 0.0056(6) -0.0024(5)
C2 0.0273(8) 0.0171(8) 0.0148(7) 0.0015(6) 0.0077(6) 0.0014(6)
C1 0.0261(8) 0.0176(8) 0.0178(7) 0.0018(6) 0.0096(6) 0.0017(6)
C14 0.0260(10) 0.0420(13) 0.0632(15) 0.0141(11) 0.0195(10) -0.0045(9)

loop_
_atom_type_symbol
_atom_type_description
_atom_type_scat_dispersion_real
_atom_type_scat_dispersion_imag
_atom_type_scat_source
C C 0.0033 0.0016 'International Tables Vol C Tables 4.2.6.8 and 6.1.1.4'
H H 0.0000 0.0000 'International Tables Vol C Tables 4.2.6.8 and 6.1.1.4'
N N 0.0061 0.0033 'International Tables Vol C Tables 4.2.6.8 and 6.1.1.4'
O O 0.0106 0.0060 'International Tables Vol C Tables 4.2.6.8 and 6.1.1.4'

loop_
_geom_angle_atom_site_label_1
_geom_angle_atom_site_label_2
_geom_angle_atom_site_label_3
_geom_angle
_geom_angle_site_symmetry_1
_geom_angle_site_symmetry_3
_geom_angle_publ_flag
C7 O1 H101 109.4(16) . . ?
C4 N2 C2 107.00(13) . . ?
C4 N2 C3 128.57(13) . . ?
C2 N2 C3 124.43(13) . . ?
C5 N3 C6 120.79(13) . . ?
C4 N1 C1 106.17(13) . . ?
N2 C3 H3A 109.5 . . ?
N2 C3 H3B 109.5 . . ?
H3A C3 H3B 109.5 . . ?
N2 C3 H3C 109.5 . . ?
H3A C3 H3C 109.5 . . ?
H3B C3 H3C 109.5 . . ?
N1 C4 N2 110.44(13) . . ?
N1 C4 C5 120.35(14) . . ?
N2 C4 C5 129.20(14) . . ?
N3 C5 C4 123.36(14) . . ?
N3 C5 H5 118.3 . . ?
C4 C5 H5 118.3 . . ?
C11 C6 C7 118.60(14) . . ?
C11 C6 N3 114.63(13) . . ?
C7 C6 N3 126.77(14) . . ?
C10 C11 C6 123.18(14) . . ?
C10 C11 H11 118.4 . . ?
C6 C11 H11 118.4 . . ?
C11 C10 C9 116.58(14) . . ?
C11 C10 C12 123.33(14) . . ?
C9 C10 C12 120.05(14) . . ?
C15 C12 C14 108.50(16) . . ?
C15 C12 C10 111.83(14) . . ?
C14 C12 C10 109.05(14) . . ?
C15 C12 C13 107.98(16) . . ?
C14 C12 C13 109.33(16) . . ?
C10 C12 C13 110.12(14) . . ?
C12 C15 H15C 109.5 . . ?
C12 C15 H15B 109.5 . . ?
H15C C15 H15B 109.5 . . ?
C12 C15 H15A 109.5 . . ?
H15C C15 H15A 109.5 . . ?
H15B C15 H15A 109.5 . . ?
C12 C13 H13A 109.5 . . ?
C12 C13 H13B 109.5 . . ?
H13A C13 H13B 109.5 . . ?
C12 C13 H13C 109.5 . . ?
H13A C13 H13C 109.5 . . ?
H13B C13 H13C 109.5 . . ?
C8 C9 C10 121.83(15) . . ?
C8 C9 H9 119.1 . . ?
C10 C9 H9 119.1 . . ?
C9 C8 C7 121.38(14) . . ?
C9 C8 H8 119.3 . . ?
C7 C8 H8 119.3 . . ?
O1 C7 C8 121.44(14) . . ?
O1 C7 C6 120.21(14) . . ?
C8 C7 C6 118.33(14) . . ?
C1 C2 N2 106.97(14) . . ?
C1 C2 H2 126.5 . . ?
N2 C2 H2 126.5 . . ?
C2 C1 N1 109.42(14) . . ?
C2 C1 H1 125.3 . . ?
N1 C1 H1 125.3 . . ?
C12 C14 H14B 109.5 . . ?
C12 C14 H14C 109.5 . . ?
H14B C14 H14C 109.5 . . ?
C12 C14 H14A 109.5 . . ?
H14B C14 H14A 109.5 . . ?
H14C C14 H14A 109.5 . . ?

loop_
_geom_bond_atom_site_label_1
_geom_bond_atom_site_label_2
_geom_bond_distance
_geom_bond_site_symmetry_2
_geom_bond_publ_flag
O1 C7 1.3541(19) . ?
O1 H101 0.98(3) . ?
N2 C4 1.3619(19) . ?
N2 C2 1.373(2) . ?
N2 C3 1.461(2) . ?
N3 C5 1.284(2) . ?
N3 C6 1.4208(19) . ?
N1 C4 1.342(2) . ?
N1 C1 1.372(2) . ?
C3 H3A 0.9800 . ?
C3 H3B 0.9800 . ?
C3 H3C 0.9800 . ?
C4 C5 1.456(2) . ?
C5 H5 0.9500 . ?
C6 C11 1.410(2) . ?
C6 C7 1.413(2) . ?
C11 C10 1.395(2) . ?
C11 H11 0.9500 . ?
C10 C9 1.399(2) . ?
C10 C12 1.538(2) . ?
C12 C15 1.534(3) . ?
C12 C14 1.535(3) . ?
C12 C13 1.542(3) . ?
C15 H15C 0.9800 . ?
C15 H15B 0.9800 . ?
C15 H15A 0.9800 . ?
C13 H13A 0.9800 . ?
C13 H13B 0.9800 . ?
C13 H13C 0.9800 . ?
C9 C8 1.384(2) . ?
C9 H9 0.9500 . ?
C8 C7 1.401(2) . ?
C8 H8 0.9500 . ?
C2 C1 1.364(2) . ?
C2 H2 0.9500 . ?
C1 H1 0.9500 . ?
C14 H14B 0.9800 . ?
C14 H14C 0.9800 . ?
C14 H14A 0.9800 . ?

loop_
_geom_torsion_atom_site_label_1
_geom_torsion_atom_site_label_2
_geom_torsion_atom_site_label_3
_geom_torsion_atom_site_label_4
_geom_torsion
_geom_torsion_site_symmetry_1
_geom_torsion_site_symmetry_2
_geom_torsion_site_symmetry_3
_geom_torsion_site_symmetry_4
_geom_torsion_publ_flag
C1 N1 C4 N2 0.23(18) . . . . ?
C1 N1 C4 C5 178.98(14) . . . . ?
C2 N2 C4 N1 -0.29(18) . . . . ?
C3 N2 C4 N1 178.83(15) . . . . ?
C2 N2 C4 C5 -178.90(16) . . . . ?
C3 N2 C4 C5 0.2(3) . . . . ?
C6 N3 C5 C4 176.41(14) . . . . ?
N1 C4 C5 N3 -174.57(15) . . . . ?
N2 C4 C5 N3 3.9(3) . . . . ?
C5 N3 C6 C11 -161.59(15) . . . . ?
C5 N3 C6 C7 19.1(2) . . . . ?
C7 C6 C11 C10 -3.1(2) . . . . ?
N3 C6 C11 C10 177.57(14) . . . . ?
C6 C11 C10 C9 0.4(2) . . . . ?
C6 C11 C10 C12 178.20(15) . . . . ?
C11 C10 C12 C15 4.4(2) . . . . ?
C9 C10 C12 C15 -177.79(16) . . . . ?
C11 C10 C12 C14 -115.54(19) . . . . ?
C9 C10 C12 C14 62.2(2) . . . . ?
C11 C10 C12 C13 124.50(18) . . . . ?
C9 C10 C12 C13 -57.7(2) . . . . ?
C11 C10 C9 C8 1.5(2) . . . . ?
C12 C10 C9 C8 -176.44(15) . . . . ?
C10 C9 C8 C7 -0.5(3) . . . . ?
C9 C8 C7 O1 175.96(15) . . . . ?
C9 C8 C7 C6 -2.2(2) . . . . ?
C11 C6 C7 O1 -174.31(14) . . . . ?
N3 C6 C7 O1 5.0(2) . . . . ?
C11 C6 C7 C8 3.9(2) . . . . ?
N3 C6 C7 C8 -176.83(15) . . . . ?
C4 N2 C2 C1 0.22(18) . . . . ?
C3 N2 C2 C1 -178.94(14) . . . . ?
N2 C2 C1 N1 -0.09(19) . . . . ?
C4 N1 C1 C2 -0.09(18) . . . . ?
